data_1512562
loop_
_publ_author_name
'Jones, Brian T.'
'Hu, Dennis X.'
'Savoie, Brett M.'
'Thomson, Regan J.'

_publ_section_title
;
 Elimination of butylcycloheptylprodigiosin as a known natural product
 inspired by an evolutionary hypothesis for cyclic prodigiosin
 biosynthesis.
;
_journal_issue 10
_journal_name_full 'Journal of natural products'
_journal_page_first 1937
_journal_page_last 1945
_journal_paper_doi 10.1021/np400531b
_journal_volume 76
_journal_year 2013
_chemical_formula_sum 'C25 H34 Cl N3 O'
_chemical_formula_weight 428.00
_space_group_IT_number 14
_symmetry_cell_setting monoclinic
_symmetry_space_group_name_Hall '-P 2ybc'
_symmetry_space_group_name_H-M 'P 1 21/c 1'
_atom_sites_solution_hydrogens geom
_atom_sites_solution_primary direct
_atom_sites_solution_secondary difmap
_audit_creation_method SHELXL-97
_audit_update_record
;
2011-12-12 # Formatted by publCIF
;
_cell_angle_alpha 90.00
_cell_angle_beta 118.742(4)
_cell_angle_gamma 90.00
_cell_formula_units_Z 4
_cell_length_a 19.164(4)
_cell_length_b 7.2611(12)
_cell_length_c 18.488(3)
_cell_measurement_reflns_used 5651
_cell_measurement_temperature 296(2)
_cell_measurement_theta_max 14.94
_cell_measurement_theta_min 2.38
_cell_volume 2255.7(7)
_computing_cell_refinement 'Bruker SAINT'
_computing_data_collection 'Bruker APEX2'
_computing_data_reduction 'Bruker SAINT'
_computing_molecular_graphics 'Bruker SHELXTL'
_computing_publication_material 'Bruker SHELXTL'
_computing_structure_refinement 'SHELXL-97 (Sheldrick, 2008)'
_computing_structure_solution 'SHELXS-97 (Sheldrick, 2008)'
_diffrn_ambient_temperature 296(2)
_diffrn_measured_fraction_theta_full 0.975
_diffrn_measured_fraction_theta_max 0.975
_diffrn_measurement_device_type 'Bruker APEX-II CCD'
_diffrn_measurement_method '\f and \w scans'
_diffrn_radiation_monochromator none
_diffrn_radiation_source synchrotron
_diffrn_radiation_type synchrotron
_diffrn_radiation_wavelength 0.39739
_diffrn_reflns_av_R_equivalents 0.1435
_diffrn_reflns_av_sigmaI/netI 0.1002
_diffrn_reflns_limit_h_max 24
_diffrn_reflns_limit_h_min -24
_diffrn_reflns_limit_k_max 9
_diffrn_reflns_limit_k_min -9
_diffrn_reflns_limit_l_max 24
_diffrn_reflns_limit_l_min -24
_diffrn_reflns_number 30572
_diffrn_reflns_theta_full 14.98
_diffrn_reflns_theta_max 14.98
_diffrn_reflns_theta_min 1.23
_exptl_absorpt_coefficient_mu 0.107
_exptl_absorpt_correction_T_max 0.7439
_exptl_absorpt_correction_T_min 0.5773
_exptl_absorpt_correction_type multi-scan
_exptl_absorpt_process_details 'SADABS, Bruker'
_exptl_crystal_colour violet
_exptl_crystal_density_diffrn 1.260
_exptl_crystal_density_method 'not measured'
_exptl_crystal_description needle
_exptl_crystal_F_000 920
_exptl_crystal_size_max 0.1
_exptl_crystal_size_mid 0.1
_exptl_crystal_size_min 0.1
_refine_diff_density_max 0.660
_refine_diff_density_min -0.366
_refine_diff_density_rms 0.094
_refine_ls_extinction_method none
_refine_ls_goodness_of_fit_ref 1.024
_refine_ls_hydrogen_treatment mixed
_refine_ls_matrix_type full
_refine_ls_number_parameters 285
_refine_ls_number_reflns 5083
_refine_ls_number_restraints 0
_refine_ls_restrained_S_all 1.024
_refine_ls_R_factor_all 0.1329
_refine_ls_R_factor_gt 0.0674
_refine_ls_shift/su_max 0.000
_refine_ls_shift/su_mean 0.000
_refine_ls_structure_factor_coef Fsqd
_refine_ls_weighting_details 'calc w=1/[\s^2^(Fo^2^)+(0.0898P)^2^+0.0000P] where P=(Fo^2^+2Fc^2^)/3'
_refine_ls_weighting_scheme calc
_refine_ls_wR_factor_gt 0.1458
_refine_ls_wR_factor_ref 0.1771
_reflns_number_gt 2960
_reflns_number_total 5083
_reflns_threshold_expression >2sigma(I)
_cod_data_source_file np400531b_si_002.cif
_cod_data_source_block n1157
_cod_original_sg_symbol_H-M P2(1)/c
_cod_database_code 1512562

loop_
_symmetry_equiv_pos_as_xyz
'x, y, z'
'-x, y+1/2, -z+1/2'
'-x, -y, -z'
'x, -y-1/2, z-1/2'

loop_
_atom_site_label
_atom_site_type_symbol
_atom_site_fract_x
_atom_site_fract_y
_atom_site_fract_z
_atom_site_U_iso_or_equiv
_atom_site_adp_type
_atom_site_occupancy
_atom_site_symmetry_multiplicity
_atom_site_calc_flag
_atom_site_refinement_flags
Cl1 Cl 0.19757(4) 0.69969(12) 0.21393(5) 0.0265(2) Uani 1 1 d .
N1 N 0.21468(14) 0.9345(4) 0.07750(16) 0.0184(6) Uani 1 1 d .
N2 N 0.04232(15) 0.7523(3) 0.04432(16) 0.0164(5) Uani 1 1 d .
N3 N 0.02673(16) 0.5576(4) 0.17651(16) 0.0215(6) Uani 1 1 d .
O1 O -0.08090(11) 0.8513(3) -0.16481(12) 0.0206(5) Uani 1 1 d .
C1 C -0.0007(2) 0.4608(5) 0.2201(2) 0.0254(7) Uani 1 1 d .
H1 H 0.0302 0.4139 0.2730 0.031 Uiso 1 1 calc R
C2 C -0.08212(19) 0.4430(5) 0.1734(2) 0.0240(7) Uani 1 1 d .
H2 H -0.1160 0.3840 0.1888 0.029 Uiso 1 1 calc R
C3 C -0.10370(18) 0.5303(4) 0.0986(2) 0.0217(7) Uani 1 1 d .
H3 H -0.1551 0.5401 0.0548 0.026 Uiso 1 1 calc R
C4 C -0.03577(17) 0.6001(4) 0.10036(18) 0.0186(6) Uani 1 1 d .
C5 C -0.02659(17) 0.6861(4) 0.03596(18) 0.0170(6) Uani 1 1 d .
C6 C -0.08699(17) 0.7112(4) -0.04640(18) 0.0175(6) Uani 1 1 d .
H6 H -0.1402 0.6779 -0.0687 0.021 Uiso 1 1 calc R
C7 C -0.05138(17) 0.7944(4) -0.08671(18) 0.0167(6) Uani 1 1 d .
C8 C 0.03178(17) 0.8221(4) -0.03030(17) 0.0167(6) Uani 1 1 d .
C9 C 0.08456(17) 0.8977(4) -0.05125(19) 0.0184(6) Uani 1 1 d .
H9 H 0.0625 0.9218 -0.1074 0.022 Uiso 1 1 calc R
C10 C 0.16502(17) 0.9469(4) -0.00647(18) 0.0181(6) Uani 1 1 d .
C11 C 0.20848(18) 1.0378(4) -0.03882(19) 0.0207(7) Uani 1 1 d .
H11 H 0.1901 1.0651 -0.0942 0.025 Uiso 1 1 calc R
C12 C 0.28352(17) 1.0805(4) 0.02552(19) 0.0204(7) Uani 1 1 d .
C13 C 0.28600(17) 1.0158(4) 0.09797(19) 0.0179(6) Uani 1 1 d .
C14 C 0.34931(17) 1.0224(4) 0.18564(19) 0.0223(7) Uani 1 1 d .
H14A H 0.3985 0.9791 0.1885 0.027 Uiso 1 1 calc R
H14B H 0.3353 0.9364 0.2167 0.027 Uiso 1 1 calc R
C15 C 0.36548(18) 1.2115(5) 0.22872(19) 0.0225(7) Uani 1 1 d .
H15A H 0.3149 1.2740 0.2098 0.027 Uiso 1 1 calc R
H15B H 0.3875 1.1909 0.2875 0.027 Uiso 1 1 calc R
C16 C 0.42176(18) 1.3412(5) 0.2155(2) 0.0256(7) Uani 1 1 d .
H16A H 0.4632 1.3811 0.2691 0.031 Uiso 1 1 calc R
H16B H 0.4471 1.2715 0.1898 0.031 Uiso 1 1 calc R
C17 C 0.3837(2) 1.5118(5) 0.1632(2) 0.0278(8) Uani 1 1 d .
H17A H 0.3648 1.5894 0.1929 0.033 Uiso 1 1 calc R
H17B H 0.4250 1.5798 0.1587 0.033 Uiso 1 1 calc R
C18 C 0.31509(19) 1.4830(5) 0.0764(2) 0.0254(7) Uani 1 1 d .
H18A H 0.2913 1.6021 0.0547 0.030 Uiso 1 1 calc R
H18B H 0.2751 1.4087 0.0806 0.030 Uiso 1 1 calc R
C19 C 0.33463(19) 1.3916(5) 0.0136(2) 0.0249(7) Uani 1 1 d .
H19A H 0.2912 1.4177 -0.0411 0.030 Uiso 1 1 calc R
H19B H 0.3818 1.4510 0.0177 0.030 Uiso 1 1 calc R
C20 C 0.34902(17) 1.1839(4) 0.02009(19) 0.0197(7) Uani 1 1 d .
H20 H 0.3984 1.1608 0.0714 0.024 Uiso 1 1 calc R
C21 C 0.36164(19) 1.1160(5) -0.0511(2) 0.0249(7) Uani 1 1 d .
H21A H 0.3135 1.1393 -0.1026 0.030 Uiso 1 1 calc R
H21B H 0.4040 1.1879 -0.0519 0.030 Uiso 1 1 calc R
C22 C 0.38253(19) 0.9130(5) -0.0478(2) 0.0245(7) Uani 1 1 d .
H22A H 0.3365 0.8400 -0.0572 0.029 Uiso 1 1 calc R
H22B H 0.4251 0.8842 0.0070 0.029 Uiso 1 1 calc R
C23 C 0.40844(19) 0.8590(5) -0.1109(2) 0.0250(7) Uani 1 1 d .
H23A H 0.3658 0.8869 -0.1657 0.030 Uiso 1 1 calc R
H23B H 0.4543 0.9323 -0.1017 0.030 Uiso 1 1 calc R
C24 C 0.4292(2) 0.6594(5) -0.1068(2) 0.0316(8) Uani 1 1 d .
H24A H 0.4691 0.6290 -0.0517 0.047 Uiso 1 1 calc R
H24B H 0.4494 0.6350 -0.1443 0.047 Uiso 1 1 calc R
H24C H 0.3826 0.5862 -0.1218 0.047 Uiso 1 1 calc R
C25 C -0.16313(17) 0.8084(5) -0.21909(19) 0.0228(7) Uani 1 1 d .
H25A H -0.1718 0.6791 -0.2159 0.034 Uiso 1 1 calc R
H25B H -0.1764 0.8399 -0.2747 0.034 Uiso 1 1 calc R
H25C H -0.1961 0.8775 -0.2029 0.034 Uiso 1 1 calc R
H26 H 0.085(2) 0.749(4) 0.089(2) 0.015(8) Uiso 1 1 d .
H27 H 0.073(2) 0.589(4) 0.192(2) 0.018(8) Uiso 1 1 d .
H28 H 0.204(2) 0.860(5) 0.111(2) 0.029(9) Uiso 1 1 d .

loop_
_atom_site_aniso_label
_atom_site_aniso_U_11
_atom_site_aniso_U_22
_atom_site_aniso_U_33
_atom_site_aniso_U_23
_atom_site_aniso_U_13
_atom_site_aniso_U_12
Cl1 0.0183(4) 0.0294(5) 0.0256(4) 0.0046(4) 0.0058(3) -0.0031(3)
N1 0.0151(13) 0.0200(14) 0.0207(14) 0.0005(11) 0.0091(11) -0.0006(10)
N2 0.0118(12) 0.0175(14) 0.0190(14) -0.0009(10) 0.0066(12) 0.0011(10)
N3 0.0189(14) 0.0257(16) 0.0205(14) -0.0023(11) 0.0100(12) -0.0021(12)
O1 0.0136(10) 0.0265(13) 0.0194(11) 0.0017(9) 0.0061(9) -0.0027(9)
C1 0.0306(18) 0.0294(19) 0.0211(17) 0.0005(14) 0.0162(15) 0.0021(14)
C2 0.0299(18) 0.0237(18) 0.0274(17) 0.0018(14) 0.0210(16) 0.0020(14)
C3 0.0192(15) 0.0215(17) 0.0273(17) 0.0002(13) 0.0134(14) 0.0030(13)
C4 0.0173(15) 0.0193(17) 0.0193(16) -0.0018(13) 0.0088(13) 0.0017(12)
C5 0.0177(14) 0.0141(16) 0.0222(16) -0.0014(13) 0.0121(13) 0.0014(12)
C6 0.0131(14) 0.0180(16) 0.0210(15) -0.0052(13) 0.0079(12) -0.0019(12)
C7 0.0136(14) 0.0160(15) 0.0189(15) -0.0010(13) 0.0065(12) 0.0007(12)
C8 0.0153(14) 0.0178(16) 0.0173(15) -0.0009(12) 0.0081(12) -0.0004(12)
C9 0.0182(15) 0.0159(16) 0.0217(16) -0.0020(13) 0.0100(13) 0.0011(12)
C10 0.0182(15) 0.0168(16) 0.0220(16) -0.0017(13) 0.0118(13) -0.0002(12)
C11 0.0204(15) 0.0218(18) 0.0231(16) -0.0012(13) 0.0130(14) 0.0009(13)
C12 0.0154(15) 0.0215(17) 0.0257(17) -0.0025(13) 0.0111(14) -0.0007(12)
C13 0.0142(14) 0.0135(16) 0.0261(16) -0.0015(13) 0.0097(13) 0.0004(11)
C14 0.0133(14) 0.0278(19) 0.0217(16) 0.0020(14) 0.0051(13) 0.0001(13)
C15 0.0209(16) 0.0274(18) 0.0199(16) -0.0029(14) 0.0104(14) 0.0007(13)
C16 0.0201(16) 0.030(2) 0.0243(17) -0.0033(14) 0.0089(14) -0.0051(14)
C17 0.0280(18) 0.0260(19) 0.0329(19) -0.0054(15) 0.0174(16) -0.0063(14)
C18 0.0259(17) 0.0214(18) 0.0338(19) -0.0006(14) 0.0183(16) -0.0004(14)
C19 0.0195(16) 0.0289(19) 0.0281(18) -0.0015(14) 0.0129(15) -0.0040(13)
C20 0.0141(14) 0.0234(18) 0.0223(16) -0.0007(13) 0.0093(13) -0.0011(12)
C21 0.0211(16) 0.030(2) 0.0268(17) 0.0003(15) 0.0139(15) -0.0033(14)
C22 0.0183(15) 0.032(2) 0.0225(16) -0.0029(14) 0.0094(14) -0.0021(13)
C23 0.0191(16) 0.034(2) 0.0233(17) -0.0046(14) 0.0112(14) -0.0035(14)
C24 0.0304(19) 0.039(2) 0.0307(19) -0.0088(16) 0.0187(16) -0.0030(16)
C25 0.0166(15) 0.0268(18) 0.0195(16) 0.0013(14) 0.0043(13) -0.0027(14)

loop_
_atom_type_symbol
_atom_type_description
_atom_type_scat_dispersion_real
_atom_type_scat_dispersion_imag
_atom_type_scat_source
C C 0.0015 0.0009 'International Tables Vol C Tables 4.2.6.8 and 6.1.1.4'
H H 0.0000 0.0000 'International Tables Vol C Tables 4.2.6.8 and 6.1.1.4'
Cl Cl 0.0998 0.0984 'International Tables Vol C Tables 4.2.6.8 and 6.1.1.4'
N N 0.0030 0.0019 'International Tables Vol C Tables 4.2.6.8 and 6.1.1.4'
O O 0.0056 0.0036 'International Tables Vol C Tables 4.2.6.8 and 6.1.1.4'

loop_
_geom_angle_atom_site_label_1
_geom_angle_atom_site_label_2
_geom_angle_atom_site_label_3
_geom_angle
C13 N1 C10 109.9(2)
C13 N1 H28 126(2)
C10 N1 H28 123(2)
C5 N2 C8 110.5(3)
C5 N2 H26 124(2)
C8 N2 H26 126(2)
C1 N3 C4 109.3(3)
C1 N3 H27 127(2)
C4 N3 H27 124(2)
C7 O1 C25 116.0(2)
N3 C1 C2 108.8(3)
N3 C1 H1 125.6
C2 C1 H1 125.6
C1 C2 C3 106.6(3)
C1 C2 H2 126.7
C3 C2 H2 126.7
C4 C3 C2 108.5(3)
C4 C3 H3 125.8
C2 C3 H3 125.8
N3 C4 C3 106.8(3)
N3 C4 C5 123.8(3)
C3 C4 C5 129.3(3)
N2 C5 C6 109.2(2)
N2 C5 C4 124.7(3)
C6 C5 C4 126.1(3)
C7 C6 C5 106.2(3)
C7 C6 H6 126.9
C5 C6 H6 126.9
O1 C7 C6 131.4(3)
O1 C7 C8 119.0(2)
C6 C7 C8 109.6(3)
C9 C8 N2 131.0(3)
C9 C8 C7 124.5(3)
N2 C8 C7 104.5(2)
C8 C9 C10 133.8(3)
C8 C9 H9 113.1
C10 C9 H9 113.1
N1 C10 C9 128.0(3)
N1 C10 C11 106.3(3)
C9 C10 C11 125.4(3)
C12 C11 C10 108.8(3)
C12 C11 H11 125.6
C10 C11 H11 125.6
C11 C12 C13 106.8(3)
C11 C12 C20 127.3(3)
C13 C12 C20 125.8(3)
N1 C13 C12 108.2(3)
N1 C13 C14 120.0(3)
C12 C13 C14 131.9(3)
C13 C14 C15 116.6(3)
C13 C14 H14A 108.1
C15 C14 H14A 108.1
C13 C14 H14B 108.1
C15 C14 H14B 108.1
H14A C14 H14B 107.3
C16 C15 C14 116.5(2)
C16 C15 H15A 108.2
C14 C15 H15A 108.2
C16 C15 H15B 108.2
C14 C15 H15B 108.2
H15A C15 H15B 107.3
C17 C16 C15 116.2(3)
C17 C16 H16A 108.2
C15 C16 H16A 108.2
C17 C16 H16B 108.2
C15 C16 H16B 108.2
H16A C16 H16B 107.4
C18 C17 C16 117.6(3)
C18 C17 H17A 107.9
C16 C17 H17A 107.9
C18 C17 H17B 107.9
C16 C17 H17B 107.9
H17A C17 H17B 107.2
C17 C18 C19 117.1(3)
C17 C18 H18A 108.0
C19 C18 H18A 108.0
C17 C18 H18B 108.0
C19 C18 H18B 108.0
H18A C18 H18B 107.3
C20 C19 C18 117.9(3)
C20 C19 H19A 107.8
C18 C19 H19A 107.8
C20 C19 H19B 107.8
C18 C19 H19B 107.8
H19A C19 H19B 107.2
C12 C20 C19 111.9(2)
C12 C20 C21 112.2(3)
C19 C20 C21 110.4(2)
C12 C20 H20 107.4
C19 C20 H20 107.4
C21 C20 H20 107.4
C22 C21 C20 115.1(3)
C22 C21 H21A 108.5
C20 C21 H21A 108.5
C22 C21 H21B 108.5
C20 C21 H21B 108.5
H21A C21 H21B 107.5
C21 C22 C23 113.3(3)
C21 C22 H22A 108.9
C23 C22 H22A 108.9
C21 C22 H22B 108.9
C23 C22 H22B 108.9
H22A C22 H22B 107.7
C24 C23 C22 112.9(3)
C24 C23 H23A 109.0
C22 C23 H23A 109.0
C24 C23 H23B 109.0
C22 C23 H23B 109.0
H23A C23 H23B 107.8
C23 C24 H24A 109.5
C23 C24 H24B 109.5
H24A C24 H24B 109.5
C23 C24 H24C 109.5
H24A C24 H24C 109.5
H24B C24 H24C 109.5
O1 C25 H25A 109.5
O1 C25 H25B 109.5
H25A C25 H25B 109.5
O1 C25 H25C 109.5
H25A C25 H25C 109.5
H25B C25 H25C 109.5

loop_
_geom_bond_atom_site_label_1
_geom_bond_atom_site_label_2
_geom_bond_distance
N1 C13 1.365(4)
N1 C10 1.380(4)
N1 H28 0.92(4)
N2 C5 1.342(4)
N2 C8 1.390(4)
N2 H26 0.84(3)
N3 C1 1.353(4)
N3 C4 1.375(4)
N3 H27 0.83(3)
O1 C7 1.338(3)
O1 C25 1.438(3)
C1 C2 1.379(5)
C1 H1 0.9300
C2 C3 1.391(4)
C2 H2 0.9300
C3 C4 1.383(4)
C3 H3 0.9300
C4 C5 1.428(4)
C5 C6 1.413(4)
C6 C7 1.369(4)
C6 H6 0.9300
C7 C8 1.439(4)
C8 C9 1.360(4)
C9 C10 1.401(4)
C9 H9 0.9300
C10 C11 1.402(4)
C11 C12 1.391(4)
C11 H11 0.9300
C12 C13 1.399(4)
C12 C20 1.507(4)
C13 C14 1.487(4)
C14 C15 1.542(4)
C14 H14A 0.9700
C14 H14B 0.9700
C15 C16 1.537(4)
C15 H15A 0.9700
C15 H15B 0.9700
C16 C17 1.524(5)
C16 H16A 0.9700
C16 H16B 0.9700
C17 C18 1.522(5)
C17 H17A 0.9700
C17 H17B 0.9700
C18 C19 1.532(4)
C18 H18A 0.9700
C18 H18B 0.9700
C19 C20 1.528(4)
C19 H19A 0.9700
C19 H19B 0.9700
C20 C21 1.531(4)
C20 H20 0.9800
C21 C22 1.520(5)
C21 H21A 0.9700
C21 H21B 0.9700
C22 C23 1.523(4)
C22 H22A 0.9700
C22 H22B 0.9700
C23 C24 1.495(5)
C23 H23A 0.9700
C23 H23B 0.9700
C24 H24A 0.9600
C24 H24B 0.9600
C24 H24C 0.9600
C25 H25A 0.9600
C25 H25B 0.9600
C25 H25C 0.9600

loop_
_geom_torsion_atom_site_label_1
_geom_torsion_atom_site_label_2
_geom_torsion_atom_site_label_3
_geom_torsion_atom_site_label_4
_geom_torsion
C4 N3 C1 C2 -1.5(4)
N3 C1 C2 C3 0.9(4)
C1 C2 C3 C4 0.0(4)
C1 N3 C4 C3 1.5(3)
C1 N3 C4 C5 -173.7(3)
C2 C3 C4 N3 -0.9(3)
C2 C3 C4 C5 173.9(3)
C8 N2 C5 C6 -0.4(3)
C8 N2 C5 C4 178.1(3)
N3 C4 C5 N2 -7.0(5)
C3 C4 C5 N2 178.9(3)
N3 C4 C5 C6 171.2(3)
C3 C4 C5 C6 -2.8(5)
N2 C5 C6 C7 0.1(3)
C4 C5 C6 C7 -178.4(3)
C25 O1 C7 C6 -5.0(5)
C25 O1 C7 C8 176.0(3)
C5 C6 C7 O1 -178.9(3)
C5 C6 C7 C8 0.2(3)
C5 N2 C8 C9 -178.2(3)
C5 N2 C8 C7 0.4(3)
O1 C7 C8 C9 -2.4(5)
C6 C7 C8 C9 178.4(3)
O1 C7 C8 N2 178.8(2)
C6 C7 C8 N2 -0.4(3)
N2 C8 C9 C10 -6.3(6)
C7 C8 C9 C10 175.3(3)
C13 N1 C10 C9 -173.1(3)
C13 N1 C10 C11 0.8(3)
C8 C9 C10 N1 -1.9(6)
C8 C9 C10 C11 -174.8(3)
N1 C10 C11 C12 -0.4(3)
C9 C10 C11 C12 173.7(3)
C10 C11 C12 C13 -0.2(3)
C10 C11 C12 C20 -177.7(3)
C10 N1 C13 C12 -1.0(3)
C10 N1 C13 C14 179.1(3)
C11 C12 C13 N1 0.7(3)
C20 C12 C13 N1 178.3(3)
C11 C12 C13 C14 -179.3(3)
C20 C12 C13 C14 -1.8(5)
N1 C13 C14 C15 -107.3(3)
C12 C13 C14 C15 72.7(4)
C13 C14 C15 C16 -83.8(3)
C14 C15 C16 C17 110.6(3)
C15 C16 C17 C18 -56.5(4)
C16 C17 C18 C19 -67.7(4)
C17 C18 C19 C20 75.9(4)
C11 C12 C20 C19 78.6(4)
C13 C12 C20 C19 -98.5(4)
C11 C12 C20 C21 -46.1(4)
C13 C12 C20 C21 136.9(3)
C18 C19 C20 C12 50.2(4)
C18 C19 C20 C21 175.9(3)
C12 C20 C21 C22 -58.8(4)
C19 C20 C21 C22 175.8(3)
C20 C21 C22 C23 -170.1(3)
C21 C22 C23 C24 179.7(3)
